data_7133345
loop_
_publ_author_name
'Fritsche, Paul'
'Geyer, Lucia'
'Czernetzki, Corinna'
'Hierlmeier, Gabriele'

_publ_section_title
;
 Coordination-induced reductive elimination from a titanium(IV) complex.
;
_journal_issue 68
_journal_name_full 'Chemical communications (Cambridge, England)'
_journal_page_first 9030
_journal_page_last 9033
_journal_paper_doi 10.1039/d4cc02500h
_journal_volume 60
_journal_year 2024
_chemical_formula_moiety 'C37 H39 N3 Ti'
_chemical_formula_sum 'C37 H39 N3 Ti'
_chemical_formula_weight 573.61
_space_group_crystal_system orthorhombic
_space_group_IT_number 61
_space_group_name_Hall '-P 2ac 2ab'
_space_group_name_H-M_alt 'P b c a'
_atom_sites_solution_hydrogens geom
_atom_sites_solution_primary dual
_audit_creation_date 2024-02-14
_audit_creation_method
;
Olex2 1.5
(compiled 2023.08.24 svn.re1ec1418 for OlexSys, GUI svn.r6817)
;
_audit_update_record
;
2024-05-20 deposited with the CCDC.	2024-07-15 downloaded from the CCDC.
;
_cell_angle_alpha 90
_cell_angle_beta 90
_cell_angle_gamma 90
_cell_formula_units_Z 8
_cell_length_a 16.6089(2)
_cell_length_b 14.6227(2)
_cell_length_c 24.9167(3)
_cell_measurement_reflns_used 14222
_cell_measurement_temperature 100.01(10)
_cell_measurement_theta_max 74.7980
_cell_measurement_theta_min 3.5540
_cell_volume 6051.44(13)
_computing_cell_refinement 'CrysAlisPro 1.171.41.93a (Rigaku OD, 2020)'
_computing_data_collection 'CrysAlisPro 1.171.41.93a (Rigaku OD, 2020)'
_computing_data_reduction 'CrysAlisPro 1.171.41.93a (Rigaku OD, 2020)'
_computing_molecular_graphics 'Olex2 1.5 (Dolomanov et al., 2009)'
_computing_publication_material 'Olex2 1.5 (Dolomanov et al., 2009)'
_computing_structure_refinement 'SHELXL 2018/3 (Sheldrick, 2015)'
_computing_structure_solution 'SHELXT  (Sheldrick, 2015)'
_diffrn_ambient_environment N~2~
_diffrn_ambient_temperature 100.01(10)
_diffrn_detector 'Hybrid Pixel Array Detector'
_diffrn_detector_area_resol_mean 10.0000
_diffrn_detector_type 'HyPix-Arc 150'
_diffrn_measured_fraction_theta_full 0.999
_diffrn_measured_fraction_theta_max 0.948
_diffrn_measurement_details
;
List of Runs (angles in degrees, time in seconds):

  # Type    Start    End  Width  t~exp~   \w     \q     \k     \f   Frames
#--------------------------------------------------------------------------
  1  \w     20.00  66.00   0.50    2.00    --   60.24 -97.00 161.00   92
  2  \w    -68.00 -21.00   0.50    2.00    --  -61.82  97.00 -90.00   94
  3  \w    -78.00 -38.00   0.50    2.00    --  -72.04  97.00 -90.00   80
  4  \w     33.00  58.00   0.50    6.00    --   73.62 -97.00 161.00   50
  5  \w     40.00  66.00   0.50    6.00    --   75.00 -97.00 161.00   52
  6  \w    -82.00 -57.00   0.50    6.00    --  -75.84  97.00 -90.00   50
  7  \w     44.00  88.00   0.50    6.00    --   83.27 -97.00 161.00   88
  8  \w     32.00  57.00   0.50    2.00    --   60.24 -95.00-120.00   50
  9  \w    -69.00 -33.00   0.50    2.00    --  -72.04 125.00   0.00   72
 10  \w     89.00 116.00   0.50    6.00    --   73.62  15.00  90.00   54
 11  \w     53.00  78.00   0.50    6.00    --   73.62 -95.00 120.00   50
 12  \w     33.00  58.00   0.50    6.00    --   73.62 -95.00 -90.00   50
 13  \w     59.00 120.00   0.50    6.00    --   73.62  15.00-150.00  122
 14  \w     59.00  84.00   0.50    6.00    --   73.62  15.00  90.00   50
 15  \w    -89.00 -57.00   0.50    6.00    --  -75.84 -15.00-120.00   64
 16  \w   -123.00 -95.00   0.50    6.00    --  -75.84 -15.00-120.00   56
 17  \w     45.00  87.00   0.50    6.00    --   83.27 -95.00  90.00   84
 18  \w     59.00 131.00   0.50    6.00    --   83.27  15.00 -90.00  144
;
_diffrn_measurement_device 'four-circle diffractometer'
_diffrn_measurement_device_type 'XtaLAB Synergy R, HyPix-Arc 150'
_diffrn_measurement_method '\w scans'
_diffrn_orient_matrix_type 'CrysAlisPro convention (1999,Acta A55,543-557)'
_diffrn_orient_matrix_UB_11 -0.0370011000
_diffrn_orient_matrix_UB_12 0.0801193000
_diffrn_orient_matrix_UB_13 0.0316969000
_diffrn_orient_matrix_UB_21 0.0755945000
_diffrn_orient_matrix_UB_22 0.0579447000
_diffrn_orient_matrix_UB_23 -0.0110911000
_diffrn_orient_matrix_UB_31 -0.0388253000
_diffrn_orient_matrix_UB_32 0.0365024000
_diffrn_orient_matrix_UB_33 -0.0519354000
_diffrn_radiation_monochromator mirror
_diffrn_radiation_probe x-ray
_diffrn_radiation_type 'Cu K\a'
_diffrn_radiation_wavelength 1.54184
_diffrn_reflns_av_R_equivalents 0.0280
_diffrn_reflns_av_unetI/netI 0.0227
_diffrn_reflns_Laue_measured_fraction_full 0.999
_diffrn_reflns_Laue_measured_fraction_max 0.948
_diffrn_reflns_limit_h_max 20
_diffrn_reflns_limit_h_min -20
_diffrn_reflns_limit_k_max 17
_diffrn_reflns_limit_k_min -17
_diffrn_reflns_limit_l_max 26
_diffrn_reflns_limit_l_min -31
_diffrn_reflns_number 30986
_diffrn_reflns_point_group_measured_fraction_full 0.999
_diffrn_reflns_point_group_measured_fraction_max 0.948
_diffrn_reflns_theta_full 67.684
_diffrn_reflns_theta_max 75.077
_diffrn_reflns_theta_min 3.548
_diffrn_source 'Rotating-anode X-ray tube'
_diffrn_source_type 'PhotonJet R (Cu) X-ray Source'
_exptl_absorpt_coefficient_mu 2.614
_exptl_absorpt_correction_T_max 1.000
_exptl_absorpt_correction_T_min 0.646
_exptl_absorpt_correction_type gaussian
_exptl_absorpt_process_details
;
CrysAlisPro 1.171.41.93a (Rigaku Oxford Diffraction, 2020)
Numerical absorption correction based on gaussian integration over
a multifaceted crystal model
Empirical absorption correction using spherical harmonics,
implemented in SCALE3 ABSPACK scaling algorithm.
;
_exptl_crystal_colour 'clear orange'
_exptl_crystal_colour_lustre clear
_exptl_crystal_colour_primary orange
_exptl_crystal_density_diffrn 1.259
_exptl_crystal_description plate
_exptl_crystal_F_000 2432
_exptl_crystal_size_max 0.159
_exptl_crystal_size_mid 0.104
_exptl_crystal_size_min 0.031
_refine_diff_density_max 0.366
_refine_diff_density_min -0.446
_refine_diff_density_rms 0.046
_refine_ls_extinction_method none
_refine_ls_goodness_of_fit_ref 1.085
_refine_ls_hydrogen_treatment constr
_refine_ls_matrix_type full
_refine_ls_number_parameters 374
_refine_ls_number_reflns 5919
_refine_ls_number_restraints 0
_refine_ls_restrained_S_all 1.085
_refine_ls_R_factor_all 0.0458
_refine_ls_R_factor_gt 0.0386
_refine_ls_shift/su_max 0.001
_refine_ls_shift/su_mean 0.000
_refine_ls_structure_factor_coef Fsqd
_refine_ls_weighting_details 'w=1/[\s^2^(Fo^2^)+(0.0635P)^2^+1.6948P] where P=(Fo^2^+2Fc^2^)/3'
_refine_ls_weighting_scheme calc
_refine_ls_wR_factor_gt 0.1062
_refine_ls_wR_factor_ref 0.1103
_reflns_Friedel_coverage 0.000
_reflns_number_gt 5071
_reflns_number_total 5919
_reflns_threshold_expression 'I > 2\s(I)'
_cod_data_source_file d4cc02500h2.cif
_cod_data_source_block gahi006_op
_cod_depositor_comments 'Adding full bibliography for 7133345--7133348.cif.'
_cod_database_code 7133345
_shelx_shelxl_version_number 2018/3
_chemical_oxdiff_formula 'C50 H50 Ti N3'
_shelx_space_group_comment
;
The symmetry employed for this shelxl refinement is uniquely defined
by the following loop, which should always be used as a source of
symmetry information in preference to the above space-group names.
They are only intended as comments.
;
_olex2_refinement_description
;
1. Fixed Uiso
 At 1.2 times of:
  All C(H) groups, All C(H,H) groups
 At 1.5 times of:
  All C(H,H,H) groups
2.a Secondary CH2 refined with riding coordinates:
 C1(H1A,H1B), C21(H21A,H21B), C15(H15A,H15B), C2(H2A,H2B)
2.b Aromatic/amide H refined with riding coordinates:
 C4(H4), C19(H19), C24(H24), C17(H17), C34(H34), C26(H26), C18(H18), C14(H14),
 C32(H32), C25(H25), C8(H8), C10(H10), C5(H5), C33(H33), C7(H7), C6(H6),
 C13(H13), C12(H12), C11(H11)
2.c Idealised Me refined as rotating group:
 C29(H29A,H29B,H29C), C36(H36A,H36B,H36C), C28(H28A,H28B,H28C), C37(H37A,H37B,
 H37C)
;
_olex2_submission_special_instructions 'No special instructions were received'
_oxdiff_exptl_absorpt_empirical_details
;
Empirical correction (ABSPACK) includes:
- Absorption correction using spherical harmonics
- Frame scaling
;
_oxdiff_exptl_absorpt_empirical_full_max 1.510
_oxdiff_exptl_absorpt_empirical_full_min 0.765

loop_
_space_group_symop_operation_xyz
'x, y, z'
'-x+1/2, -y, z+1/2'
'-x, y+1/2, -z+1/2'
'x+1/2, -y+1/2, -z'
'-x, -y, -z'
'x-1/2, y, -z-1/2'
'x, -y-1/2, z-1/2'
'-x-1/2, y-1/2, z'

loop_
_atom_site_label
_atom_site_type_symbol
_atom_site_fract_x
_atom_site_fract_y
_atom_site_fract_z
_atom_site_U_iso_or_equiv
_atom_site_adp_type
_atom_site_occupancy
_atom_site_site_symmetry_order
_atom_site_calc_flag
_atom_site_refinement_flags_posn
_atom_site_refinement_flags_adp
_atom_site_refinement_flags_occupancy
_atom_site_disorder_assembly
_atom_site_disorder_group
Ti1 Ti 0.58564(2) 0.47242(2) 0.35200(2) 0.02468(10) Uani 1 1 d . . . . .
N3 N 0.70497(9) 0.46427(9) 0.35584(5) 0.0275(3) Uani 1 1 d . . . . .
N2 N 0.48805(8) 0.39910(10) 0.33658(6) 0.0284(3) Uani 1 1 d . . . . .
N1 N 0.62131(8) 0.37362(9) 0.29261(5) 0.0267(3) Uani 1 1 d . . . . .
C20 C 0.69893(10) 0.36833(11) 0.27757(7) 0.0285(3) Uani 1 1 d . . . . .
C22 C 0.41947(10) 0.38740(12) 0.37118(7) 0.0283(3) Uani 1 1 d . . . . .
C9 C 0.56892(11) 0.57999(11) 0.24373(7) 0.0309(4) Uani 1 1 d . . . . .
C31 C 0.77120(10) 0.43683(12) 0.44241(7) 0.0302(4) Uani 1 1 d . . . . .
C30 C 0.75678(10) 0.49490(11) 0.39841(6) 0.0275(3) Uani 1 1 d . . . . .
C16 C 0.56417(11) 0.32785(11) 0.26574(7) 0.0297(4) Uani 1 1 d . . . . .
C23 C 0.34884(11) 0.43753(13) 0.36338(7) 0.0324(4) Uani 1 1 d . . . . .
C1 C 0.56540(11) 0.50396(12) 0.43534(7) 0.0300(4) Uani 1 1 d . . . . .
H1A H 0.527149 0.460361 0.451895 0.036 Uiso 1 1 calc R U . . .
H1B H 0.616402 0.503512 0.455904 0.036 Uiso 1 1 calc R U . . .
C35 C 0.79691(11) 0.57971(12) 0.39464(7) 0.0319(4) Uani 1 1 d . . . . .
C27 C 0.42323(10) 0.32101(12) 0.41212(7) 0.0306(4) Uani 1 1 d . . . . .
C3 C 0.53065(11) 0.59749(12) 0.43238(6) 0.0308(4) Uani 1 1 d . . . . .
C21 C 0.75344(10) 0.41716(13) 0.31555(7) 0.0317(4) Uani 1 1 d . . . . .
H21A H 0.789839 0.372830 0.333246 0.038 Uiso 1 1 calc R U . . .
H21B H 0.786800 0.461954 0.295723 0.038 Uiso 1 1 calc R U . . .
C15 C 0.48331(11) 0.33548(13) 0.29112(7) 0.0338(4) Uani 1 1 d . . . . .
H15A H 0.443742 0.358139 0.264538 0.041 Uiso 1 1 calc R U . . .
H15B H 0.465341 0.274639 0.303773 0.041 Uiso 1 1 calc R U . . .
C4 C 0.44702(11) 0.61250(13) 0.43351(7) 0.0346(4) Uani 1 1 d . . . . .
H4 H 0.411624 0.562254 0.438758 0.041 Uiso 1 1 calc R U . . .
C2 C 0.56453(11) 0.59072(12) 0.30289(7) 0.0322(4) Uani 1 1 d . . . . .
H2A H 0.510397 0.614649 0.311816 0.039 Uiso 1 1 calc R U . . .
H2B H 0.604011 0.638157 0.313434 0.039 Uiso 1 1 calc R U . . .
C19 C 0.72151(11) 0.31960(12) 0.23265(7) 0.0341(4) Uani 1 1 d . . . . .
H19 H 0.776413 0.316382 0.222131 0.041 Uiso 1 1 calc R U . . .
C24 C 0.28238(11) 0.42096(14) 0.39657(8) 0.0374(4) Uani 1 1 d . . . . .
H24 H 0.234214 0.454885 0.391438 0.045 Uiso 1 1 calc R U . . .
C17 C 0.58291(11) 0.27840(13) 0.21986(7) 0.0362(4) Uani 1 1 d . . . . .
H17 H 0.542144 0.247288 0.200319 0.043 Uiso 1 1 calc R U . . .
C34 C 0.84901(11) 0.60479(13) 0.43589(8) 0.0389(4) Uani 1 1 d . . . . .
H34 H 0.874871 0.662683 0.434430 0.047 Uiso 1 1 calc R U . . .
C26 C 0.35586(11) 0.30624(13) 0.44407(8) 0.0363(4) Uani 1 1 d . . . . .
H26 H 0.357917 0.261160 0.471494 0.044 Uiso 1 1 calc R U . . .
C18 C 0.66254(12) 0.27549(13) 0.20323(7) 0.0375(4) Uani 1 1 d . . . . .
H18 H 0.676622 0.243114 0.171533 0.045 Uiso 1 1 calc R U . . .
C14 C 0.63509(12) 0.61099(14) 0.21448(8) 0.0390(4) Uani 1 1 d . . . . .
H14 H 0.678926 0.638579 0.232863 0.047 Uiso 1 1 calc R U . . .
C32 C 0.82488(12) 0.46407(13) 0.48216(8) 0.0365(4) Uani 1 1 d . . . . .
H32 H 0.834839 0.425013 0.511896 0.044 Uiso 1 1 calc R U . . .
C29 C 0.49808(11) 0.26642(12) 0.42170(8) 0.0367(4) Uani 1 1 d . . . . .
H29A H 0.512303 0.233010 0.388948 0.055 Uiso 1 1 calc R U . . .
H29B H 0.488712 0.222869 0.450935 0.055 Uiso 1 1 calc R U . . .
H29C H 0.542232 0.307627 0.431487 0.055 Uiso 1 1 calc R U . . .
C36 C 0.72929(11) 0.34580(12) 0.44728(8) 0.0360(4) Uani 1 1 d . . . . .
H36A H 0.672694 0.355599 0.456794 0.054 Uiso 1 1 calc R U . . .
H36B H 0.755484 0.309291 0.475263 0.054 Uiso 1 1 calc R U . . .
H36C H 0.732442 0.313304 0.412943 0.054 Uiso 1 1 calc R U . . .
C25 C 0.28601(11) 0.35588(14) 0.43668(8) 0.0383(4) Uani 1 1 d . . . . .
H25 H 0.240661 0.345327 0.459073 0.046 Uiso 1 1 calc R U . . .
C8 C 0.58026(12) 0.67435(13) 0.42567(7) 0.0375(4) Uani 1 1 d . . . . .
H8 H 0.637070 0.666771 0.425813 0.045 Uiso 1 1 calc R U . . .
C10 C 0.50683(12) 0.53937(14) 0.21435(8) 0.0409(4) Uani 1 1 d . . . . .
H10 H 0.460568 0.517796 0.232851 0.049 Uiso 1 1 calc R U . . .
C5 C 0.41560(13) 0.69949(15) 0.42709(7) 0.0438(5) Uani 1 1 d . . . . .
H5 H 0.358950 0.708252 0.428142 0.053 Uiso 1 1 calc R U . . .
C28 C 0.34279(11) 0.50922(14) 0.32011(8) 0.0394(4) Uani 1 1 d . . . . .
H28A H 0.374388 0.562982 0.330497 0.059 Uiso 1 1 calc R U . . .
H28B H 0.286317 0.526857 0.315353 0.059 Uiso 1 1 calc R U . . .
H28C H 0.363742 0.484437 0.286338 0.059 Uiso 1 1 calc R U . . .
C33 C 0.86403(12) 0.54768(14) 0.47884(8) 0.0408(4) Uani 1 1 d . . . . .
H33 H 0.900986 0.565538 0.505991 0.049 Uiso 1 1 calc R U . . .
C7 C 0.54809(14) 0.76121(14) 0.41883(8) 0.0458(5) Uani 1 1 d . . . . .
H7 H 0.582935 0.812050 0.413918 0.055 Uiso 1 1 calc R U . . .
C37 C 0.78589(13) 0.64138(14) 0.34675(8) 0.0409(4) Uani 1 1 d . . . . .
H37A H 0.791218 0.605490 0.313728 0.061 Uiso 1 1 calc R U . . .
H37B H 0.826996 0.689457 0.347316 0.061 Uiso 1 1 calc R U . . .
H37C H 0.732293 0.669320 0.348067 0.061 Uiso 1 1 calc R U . . .
C6 C 0.46594(15) 0.77410(14) 0.41911(8) 0.0481(5) Uani 1 1 d . . . . .
H6 H 0.443934 0.833405 0.413912 0.058 Uiso 1 1 calc R U . . .
C13 C 0.63820(13) 0.60231(16) 0.15876(8) 0.0473(5) Uani 1 1 d . . . . .
H13 H 0.683520 0.625011 0.139687 0.057 Uiso 1 1 calc R U . . .
C12 C 0.57614(14) 0.56110(16) 0.13111(8) 0.0467(5) Uani 1 1 d . . . . .
H12 H 0.578779 0.554660 0.093210 0.056 Uiso 1 1 calc R U . . .
C11 C 0.51059(15) 0.52952(15) 0.15890(8) 0.0471(5) Uani 1 1 d . . . . .
H11 H 0.467596 0.500810 0.140236 0.057 Uiso 1 1 calc R U . . .

loop_
_atom_site_aniso_label
_atom_site_aniso_U_11
_atom_site_aniso_U_22
_atom_site_aniso_U_33
_atom_site_aniso_U_23
_atom_site_aniso_U_13
_atom_site_aniso_U_12
Ti1 0.02545(17) 0.02439(16) 0.02419(17) -0.00087(11) -0.00061(11) -0.00034(11)
N3 0.0282(7) 0.0286(7) 0.0257(7) -0.0030(5) -0.0004(6) -0.0013(6)
N2 0.0270(7) 0.0305(7) 0.0276(7) -0.0023(6) -0.0005(6) -0.0013(6)
N1 0.0294(7) 0.0258(7) 0.0248(7) -0.0001(5) -0.0001(6) -0.0024(6)
C20 0.0299(8) 0.0282(8) 0.0275(8) -0.0002(7) 0.0039(7) -0.0021(7)
C22 0.0255(8) 0.0307(8) 0.0285(8) -0.0031(7) -0.0002(7) -0.0034(7)
C9 0.0359(9) 0.0267(8) 0.0302(9) 0.0051(7) 0.0016(7) 0.0061(7)
C31 0.0283(8) 0.0296(8) 0.0327(9) -0.0031(7) -0.0024(7) 0.0037(7)
C30 0.0246(8) 0.0279(8) 0.0299(8) -0.0056(7) -0.0005(7) 0.0004(7)
C16 0.0317(9) 0.0289(8) 0.0285(8) -0.0018(7) -0.0003(7) -0.0031(7)
C23 0.0297(9) 0.0377(9) 0.0299(8) -0.0001(7) -0.0025(7) -0.0002(7)
C1 0.0318(9) 0.0331(9) 0.0252(8) -0.0014(7) -0.0005(7) 0.0008(7)
C35 0.0292(9) 0.0302(9) 0.0361(9) -0.0035(7) 0.0034(7) -0.0030(7)
C27 0.0296(9) 0.0303(9) 0.0318(9) -0.0017(7) -0.0014(7) -0.0016(7)
C3 0.0359(9) 0.0343(9) 0.0223(8) -0.0049(7) 0.0005(7) 0.0003(7)
C21 0.0258(8) 0.0374(9) 0.0320(9) -0.0068(7) 0.0031(7) -0.0020(7)
C15 0.0320(9) 0.0375(9) 0.0319(9) -0.0081(7) -0.0006(7) -0.0050(7)
C4 0.0373(10) 0.0417(10) 0.0247(8) -0.0025(7) -0.0010(7) 0.0038(8)
C2 0.0365(9) 0.0279(8) 0.0321(9) 0.0019(7) 0.0001(7) 0.0034(7)
C19 0.0356(9) 0.0356(9) 0.0310(9) -0.0038(7) 0.0055(7) -0.0029(7)
C24 0.0274(9) 0.0445(10) 0.0402(10) -0.0008(8) 0.0010(8) 0.0039(8)
C17 0.0399(10) 0.0371(10) 0.0317(9) -0.0078(8) 0.0002(8) -0.0067(8)
C34 0.0334(10) 0.0373(10) 0.0462(11) -0.0110(8) 0.0033(8) -0.0096(8)
C26 0.0371(10) 0.0381(10) 0.0336(9) 0.0015(8) 0.0005(8) -0.0045(8)
C18 0.0419(10) 0.0380(10) 0.0326(9) -0.0090(8) 0.0050(8) -0.0040(8)
C14 0.0370(10) 0.0399(10) 0.0401(10) 0.0081(8) 0.0040(8) 0.0046(8)
C32 0.0359(9) 0.0399(10) 0.0337(9) -0.0053(8) -0.0051(8) 0.0057(8)
C29 0.0341(9) 0.0296(9) 0.0464(10) 0.0043(8) -0.0010(8) -0.0013(7)
C36 0.0399(10) 0.0300(9) 0.0382(10) 0.0037(7) -0.0049(8) 0.0024(8)
C25 0.0308(9) 0.0474(11) 0.0367(10) 0.0002(8) 0.0071(8) -0.0030(8)
C8 0.0431(11) 0.0380(10) 0.0313(9) -0.0048(8) -0.0002(8) -0.0046(8)
C10 0.0407(10) 0.0506(12) 0.0315(9) 0.0063(8) -0.0015(8) -0.0037(9)
C5 0.0504(12) 0.0513(12) 0.0296(9) -0.0021(9) -0.0026(8) 0.0170(10)
C28 0.0296(9) 0.0480(11) 0.0405(10) 0.0086(9) -0.0038(8) 0.0039(8)
C33 0.0332(10) 0.0487(11) 0.0404(10) -0.0135(9) -0.0081(8) -0.0016(8)
C7 0.0681(14) 0.0354(10) 0.0339(10) -0.0067(8) -0.0011(10) -0.0044(10)
C37 0.0449(11) 0.0340(10) 0.0438(11) 0.0015(8) 0.0041(9) -0.0100(8)
C6 0.0755(16) 0.0364(10) 0.0323(10) -0.0028(8) -0.0040(10) 0.0154(10)
C13 0.0450(11) 0.0562(13) 0.0406(11) 0.0136(10) 0.0131(9) 0.0143(10)
C12 0.0560(13) 0.0552(13) 0.0288(9) 0.0060(9) 0.0039(9) 0.0203(11)
C11 0.0573(13) 0.0514(13) 0.0327(10) 0.0037(9) -0.0086(9) 0.0013(10)

loop_
_atom_type_symbol
_atom_type_description
_atom_type_scat_dispersion_real
_atom_type_scat_dispersion_imag
_atom_type_scat_source
C C 0.0181 0.0091 'International Tables Vol C Tables 4.2.6.8 and 6.1.1.4'
H H 0.0000 0.0000 'International Tables Vol C Tables 4.2.6.8 and 6.1.1.4'
N N 0.0311 0.0180 'International Tables Vol C Tables 4.2.6.8 and 6.1.1.4'
Ti Ti 0.2191 1.8069 'International Tables Vol C Tables 4.2.6.8 and 6.1.1.4'

loop_
_exptl_crystal_face_index_h
_exptl_crystal_face_index_k
_exptl_crystal_face_index_l
_exptl_crystal_face_perp_dist
1 2 -16 0.0087
0 -2 16 0.0152
-10 3 4 0.0644
10 -3 -1 0.0853
0 -8 9 0.0344
-7 -2 -12 0.0433
-3 5 -13 0.0403
5 9 0 0.0380

loop_
_geom_angle_atom_site_label_1
_geom_angle_atom_site_label_2
_geom_angle_atom_site_label_3
_geom_angle
_geom_angle_site_symmetry_1
_geom_angle_site_symmetry_3
_geom_angle_publ_flag
N3 Ti1 N1 73.64(5) . . ?
N3 Ti1 C1 97.01(6) . . ?
N3 Ti1 C2 103.80(7) . . ?
N2 Ti1 N3 142.44(6) . . ?
N2 Ti1 N1 74.24(6) . . ?
N2 Ti1 C1 100.09(6) . . ?
N2 Ti1 C2 101.06(7) . . ?
N1 Ti1 C1 148.22(6) . . ?
C2 Ti1 N1 101.19(6) . . ?
C2 Ti1 C1 110.57(7) . . ?
C30 N3 Ti1 127.86(11) . . ?
C30 N3 C21 108.92(13) . . ?
C21 N3 Ti1 123.04(11) . . ?
C22 N2 Ti1 126.58(11) . . ?
C22 N2 C15 110.15(13) . . ?
C15 N2 Ti1 122.45(11) . . ?
C20 N1 Ti1 119.62(11) . . ?
C16 N1 Ti1 118.95(11) . . ?
C16 N1 C20 120.71(15) . . ?
N1 C20 C21 112.18(14) . . ?
N1 C20 C19 121.11(16) . . ?
C19 C20 C21 126.68(16) . . ?
C23 C22 N2 121.26(16) . . ?
C23 C22 C27 119.95(16) . . ?
C27 C22 N2 118.72(15) . . ?
C14 C9 C2 121.56(17) . . ?
C14 C9 C10 116.49(17) . . ?
C10 C9 C2 121.94(17) . . ?
C30 C31 C36 121.13(15) . . ?
C32 C31 C30 119.41(16) . . ?
C32 C31 C36 119.46(16) . . ?
C31 C30 N3 119.26(15) . . ?
C31 C30 C35 120.12(16) . . ?
C35 C30 N3 120.49(15) . . ?
N1 C16 C15 112.90(14) . . ?
N1 C16 C17 120.85(16) . . ?
C17 C16 C15 126.24(16) . . ?
C22 C23 C24 119.27(17) . . ?
C22 C23 C28 121.37(16) . . ?
C24 C23 C28 119.36(16) . . ?
Ti1 C1 H1A 111.3 . . ?
Ti1 C1 H1B 111.3 . . ?
H1A C1 H1B 109.2 . . ?
C3 C1 Ti1 102.11(11) . . ?
C3 C1 H1A 111.3 . . ?
C3 C1 H1B 111.3 . . ?
C30 C35 C37 121.43(16) . . ?
C34 C35 C30 118.40(17) . . ?
C34 C35 C37 120.15(16) . . ?
C22 C27 C29 121.30(16) . . ?
C26 C27 C22 119.07(16) . . ?
C26 C27 C29 119.62(17) . . ?
C4 C3 C1 121.74(16) . . ?
C8 C3 C1 120.98(17) . . ?
C8 C3 C4 117.21(17) . . ?
N3 C21 C20 109.12(14) . . ?
N3 C21 H21A 109.9 . . ?
N3 C21 H21B 109.9 . . ?
C20 C21 H21A 109.9 . . ?
C20 C21 H21B 109.9 . . ?
H21A C21 H21B 108.3 . . ?
N2 C15 C16 109.08(14) . . ?
N2 C15 H15A 109.9 . . ?
N2 C15 H15B 109.9 . . ?
C16 C15 H15A 109.9 . . ?
C16 C15 H15B 109.9 . . ?
H15A C15 H15B 108.3 . . ?
C3 C4 H4 119.6 . . ?
C5 C4 C3 120.89(19) . . ?
C5 C4 H4 119.6 . . ?
Ti1 C2 H2A 107.8 . . ?
Ti1 C2 H2B 107.8 . . ?
C9 C2 Ti1 118.20(12) . . ?
C9 C2 H2A 107.8 . . ?
C9 C2 H2B 107.8 . . ?
H2A C2 H2B 107.1 . . ?
C20 C19 H19 120.7 . . ?
C20 C19 C18 118.60(17) . . ?
C18 C19 H19 120.7 . . ?
C23 C24 H24 119.6 . . ?
C25 C24 C23 120.81(17) . . ?
C25 C24 H24 119.6 . . ?
C16 C17 H17 120.8 . . ?
C18 C17 C16 118.42(16) . . ?
C18 C17 H17 120.8 . . ?
C35 C34 H34 119.2 . . ?
C33 C34 C35 121.69(17) . . ?
C33 C34 H34 119.2 . . ?
C27 C26 H26 119.4 . . ?
C25 C26 C27 121.20(18) . . ?
C25 C26 H26 119.4 . . ?
C19 C18 C17 120.18(17) . . ?
C19 C18 H18 119.9 . . ?
C17 C18 H18 119.9 . . ?
C9 C14 H14 119.3 . . ?
C9 C14 C13 121.31(19) . . ?
C13 C14 H14 119.3 . . ?
C31 C32 H32 119.7 . . ?
C33 C32 C31 120.69(18) . . ?
C33 C32 H32 119.7 . . ?
C27 C29 H29A 109.5 . . ?
C27 C29 H29B 109.5 . . ?
C27 C29 H29C 109.5 . . ?
H29A C29 H29B 109.5 . . ?
H29A C29 H29C 109.5 . . ?
H29B C29 H29C 109.5 . . ?
C31 C36 H36A 109.5 . . ?
C31 C36 H36B 109.5 . . ?
C31 C36 H36C 109.5 . . ?
H36A C36 H36B 109.5 . . ?
H36A C36 H36C 109.5 . . ?
H36B C36 H36C 109.5 . . ?
C24 C25 H25 120.2 . . ?
C26 C25 C24 119.69(17) . . ?
C26 C25 H25 120.2 . . ?
C3 C8 H8 119.3 . . ?
C7 C8 C3 121.41(19) . . ?
C7 C8 H8 119.3 . . ?
C9 C10 H10 118.9 . . ?
C11 C10 C9 122.11(19) . . ?
C11 C10 H10 118.9 . . ?
C4 C5 H5 119.6 . . ?
C4 C5 C6 120.8(2) . . ?
C6 C5 H5 119.6 . . ?
C23 C28 H28A 109.5 . . ?
C23 C28 H28B 109.5 . . ?
C23 C28 H28C 109.5 . . ?
H28A C28 H28B 109.5 . . ?
H28A C28 H28C 109.5 . . ?
H28B C28 H28C 109.5 . . ?
C34 C33 C32 119.65(17) . . ?
C34 C33 H33 120.2 . . ?
C32 C33 H33 120.2 . . ?
C8 C7 H7 119.8 . . ?
C6 C7 C8 120.4(2) . . ?
C6 C7 H7 119.8 . . ?
C35 C37 H37A 109.5 . . ?
C35 C37 H37B 109.5 . . ?
C35 C37 H37C 109.5 . . ?
H37A C37 H37B 109.5 . . ?
H37A C37 H37C 109.5 . . ?
H37B C37 H37C 109.5 . . ?
C5 C6 H6 120.3 . . ?
C7 C6 C5 119.32(19) . . ?
C7 C6 H6 120.3 . . ?
C14 C13 H13 119.7 . . ?
C12 C13 C14 120.63(19) . . ?
C12 C13 H13 119.7 . . ?
C13 C12 H12 120.4 . . ?
C11 C12 C13 119.26(19) . . ?
C11 C12 H12 120.4 . . ?
C10 C11 H11 119.9 . . ?
C12 C11 C10 120.2(2) . . ?
C12 C11 H11 119.9 . . ?

loop_
_geom_bond_atom_site_label_1
_geom_bond_atom_site_label_2
_geom_bond_distance
_geom_bond_site_symmetry_2
_geom_bond_publ_flag
Ti1 N3 1.9877(15) . ?
Ti1 N2 1.9809(14) . ?
Ti1 N1 2.1511(14) . ?
Ti1 C1 2.1537(17) . ?
Ti1 C2 2.1478(17) . ?
N3 C30 1.438(2) . ?
N3 C21 1.459(2) . ?
N2 C22 1.439(2) . ?
N2 C15 1.468(2) . ?
N1 C20 1.345(2) . ?
N1 C16 1.340(2) . ?
C20 C21 1.492(2) . ?
C20 C19 1.379(2) . ?
C22 C23 1.397(2) . ?
C22 C27 1.409(2) . ?
C9 C2 1.484(2) . ?
C9 C14 1.395(3) . ?
C9 C10 1.397(3) . ?
C31 C30 1.407(2) . ?
C31 C32 1.391(2) . ?
C31 C36 1.507(2) . ?
C30 C35 1.411(2) . ?
C16 C15 1.489(2) . ?
C16 C17 1.388(2) . ?
C23 C24 1.400(2) . ?
C23 C28 1.507(3) . ?
C1 H1A 0.9900 . ?
C1 H1B 0.9900 . ?
C1 C3 1.486(2) . ?
C35 C34 1.393(3) . ?
C35 C37 1.507(3) . ?
C27 C26 1.390(2) . ?
C27 C29 1.497(2) . ?
C3 C4 1.406(3) . ?
C3 C8 1.404(3) . ?
C21 H21A 0.9900 . ?
C21 H21B 0.9900 . ?
C15 H15A 0.9900 . ?
C15 H15B 0.9900 . ?
C4 H4 0.9500 . ?
C4 C5 1.384(3) . ?
C2 H2A 0.9900 . ?
C2 H2B 0.9900 . ?
C19 H19 0.9500 . ?
C19 C18 1.383(3) . ?
C24 H24 0.9500 . ?
C24 C25 1.381(3) . ?
C17 H17 0.9500 . ?
C17 C18 1.387(3) . ?
C34 H34 0.9500 . ?
C34 C33 1.380(3) . ?
C26 H26 0.9500 . ?
C26 C25 1.381(3) . ?
C18 H18 0.9500 . ?
C14 H14 0.9500 . ?
C14 C13 1.395(3) . ?
C32 H32 0.9500 . ?
C32 C33 1.387(3) . ?
C29 H29A 0.9800 . ?
C29 H29B 0.9800 . ?
C29 H29C 0.9800 . ?
C36 H36A 0.9800 . ?
C36 H36B 0.9800 . ?
C36 H36C 0.9800 . ?
C25 H25 0.9500 . ?
C8 H8 0.9500 . ?
C8 C7 1.389(3) . ?
C10 H10 0.9500 . ?
C10 C11 1.390(3) . ?
C5 H5 0.9500 . ?
C5 C6 1.389(3) . ?
C28 H28A 0.9800 . ?
C28 H28B 0.9800 . ?
C28 H28C 0.9800 . ?
C33 H33 0.9500 . ?
C7 H7 0.9500 . ?
C7 C6 1.377(3) . ?
C37 H37A 0.9800 . ?
C37 H37B 0.9800 . ?
C37 H37C 0.9800 . ?
C6 H6 0.9500 . ?
C13 H13 0.9500 . ?
C13 C12 1.378(3) . ?
C12 H12 0.9500 . ?
C12 C11 1.370(3) . ?
C11 H11 0.9500 . ?

loop_
_geom_torsion_atom_site_label_1
_geom_torsion_atom_site_label_2
_geom_torsion_atom_site_label_3
_geom_torsion_atom_site_label_4
_geom_torsion
_geom_torsion_site_symmetry_1
_geom_torsion_site_symmetry_2
_geom_torsion_site_symmetry_3
_geom_torsion_site_symmetry_4
_geom_torsion_publ_flag
Ti1 N3 C30 C31 85.28(18) . . . . ?
Ti1 N3 C30 C35 -98.77(18) . . . . ?
Ti1 N3 C21 C20 -7.4(2) . . . . ?
Ti1 N2 C22 C23 100.14(18) . . . . ?
Ti1 N2 C22 C27 -82.65(18) . . . . ?
Ti1 N2 C15 C16 7.5(2) . . . . ?
Ti1 N1 C20 C21 15.05(19) . . . . ?
Ti1 N1 C20 C19 -166.92(13) . . . . ?
Ti1 N1 C16 C15 -14.82(19) . . . . ?
Ti1 N1 C16 C17 166.32(13) . . . . ?
Ti1 C1 C3 C4 96.67(16) . . . . ?
Ti1 C1 C3 C8 -80.17(17) . . . . ?
N3 C30 C35 C34 -177.44(16) . . . . ?
N3 C30 C35 C37 1.1(3) . . . . ?
N2 C22 C23 C24 177.18(16) . . . . ?
N2 C22 C23 C28 -3.0(3) . . . . ?
N2 C22 C27 C26 -176.95(15) . . . . ?
N2 C22 C27 C29 3.0(2) . . . . ?
N1 C20 C21 N3 -5.3(2) . . . . ?
N1 C20 C19 C18 -0.3(3) . . . . ?
N1 C16 C15 N2 5.1(2) . . . . ?
N1 C16 C17 C18 1.6(3) . . . . ?
C20 N1 C16 C15 174.91(15) . . . . ?
C20 N1 C16 C17 -4.0(2) . . . . ?
C20 C19 C18 C17 -1.9(3) . . . . ?
C22 N2 C15 C16 -162.74(14) . . . . ?
C22 C23 C24 C25 0.0(3) . . . . ?
C22 C27 C26 C25 -0.6(3) . . . . ?
C9 C14 C13 C12 -1.2(3) . . . . ?
C9 C10 C11 C12 -0.9(3) . . . . ?
C31 C30 C35 C34 -1.5(3) . . . . ?
C31 C30 C35 C37 176.99(16) . . . . ?
C31 C32 C33 C34 0.6(3) . . . . ?
C30 N3 C21 C20 168.05(14) . . . . ?
C30 C31 C32 C33 0.1(3) . . . . ?
C30 C35 C34 C33 2.2(3) . . . . ?
C16 N1 C20 C21 -174.74(15) . . . . ?
C16 N1 C20 C19 3.3(2) . . . . ?
C16 C17 C18 C19 1.3(3) . . . . ?
C23 C22 C27 C26 0.3(3) . . . . ?
C23 C22 C27 C29 -179.73(17) . . . . ?
C23 C24 C25 C26 -0.3(3) . . . . ?
C1 C3 C4 C5 -175.61(16) . . . . ?
C1 C3 C8 C7 175.10(17) . . . . ?
C35 C34 C33 C32 -1.8(3) . . . . ?
C27 C22 C23 C24 0.0(3) . . . . ?
C27 C22 C23 C28 179.82(17) . . . . ?
C27 C26 C25 C24 0.6(3) . . . . ?
C3 C4 C5 C6 0.3(3) . . . . ?
C3 C8 C7 C6 0.8(3) . . . . ?
C21 N3 C30 C31 -89.90(18) . . . . ?
C21 N3 C30 C35 86.06(19) . . . . ?
C21 C20 C19 C18 177.40(18) . . . . ?
C15 N2 C22 C23 -90.08(19) . . . . ?
C15 N2 C22 C27 87.13(19) . . . . ?
C15 C16 C17 C18 -177.05(18) . . . . ?
C4 C3 C8 C7 -1.9(3) . . . . ?
C4 C5 C6 C7 -1.4(3) . . . . ?
C2 C9 C14 C13 -178.74(18) . . . . ?
C2 C9 C10 C11 179.74(18) . . . . ?
C19 C20 C21 N3 176.81(16) . . . . ?
C17 C16 C15 N2 -176.07(17) . . . . ?
C14 C9 C2 Ti1 -104.15(18) . . . . ?
C14 C9 C10 C11 0.5(3) . . . . ?
C14 C13 C12 C11 0.8(3) . . . . ?
C32 C31 C30 N3 176.35(16) . . . . ?
C32 C31 C30 C35 0.4(3) . . . . ?
C29 C27 C26 C25 179.44(18) . . . . ?
C36 C31 C30 N3 -3.8(2) . . . . ?
C36 C31 C30 C35 -179.82(16) . . . . ?
C36 C31 C32 C33 -179.71(17) . . . . ?
C8 C3 C4 C5 1.3(3) . . . . ?
C8 C7 C6 C5 0.9(3) . . . . ?
C10 C9 C2 Ti1 76.6(2) . . . . ?
C10 C9 C14 C13 0.6(3) . . . . ?
C28 C23 C24 C25 -179.85(18) . . . . ?
C37 C35 C34 C33 -176.27(18) . . . . ?
C13 C12 C11 C10 0.2(3) . . . . ?

loop_
_exptl_oxdiff_crystal_face_indexfrac_h
_exptl_oxdiff_crystal_face_indexfrac_k
_exptl_oxdiff_crystal_face_indexfrac_l
_exptl_oxdiff_crystal_face_x
_exptl_oxdiff_crystal_face_y
_exptl_oxdiff_crystal_face_z
0.9632 1.9926 -15.7443 -0.3750 0.3629 0.8530
0.2812 -2.3631 15.6541 0.2965 -0.2893 -0.9102
-10.0826 2.5627 3.7568 0.6975 -0.6554 0.2899
10.2097 -3.0288 -0.8209 -0.6465 0.6054 -0.4643
-0.3003 -8.0455 8.5607 -0.3621 -0.5838 -0.7266
-6.8243 -2.2799 -11.8961 -0.3072 -0.5161 0.7996
-3.4517 4.8562 -12.8876 0.1083 0.1634 0.9806
4.5078 8.6190 -0.2746 0.5151 0.8432 0.1539
